data_7221386
loop_
_publ_author_name
'Thiele, G.'
'Hilfrich, P.'

_publ_section_title
;
 Ueber Cyanatomercurate M2 Hg3 (N C O)8 (M=K, Rb, Cs): Synthesen,
 Kristallstrukturen und Schwingungsspektren
;
_journal_name_full
;
Zeitschrift fuer Naturforschung, Teil B. Anorganische Chemie, Organische 
Chemie (33,1978-41,1986)
;
_journal_page_first 597
_journal_page_last 602
_journal_volume 33
_journal_year 1978
_chemical_formula_sum 'C8 Hg3 K2 N8 O8'
_chemical_name_systematic 'K2 Hg3 (N C O)8'
_space_group_IT_number 2
_symmetry_space_group_name_Hall '-P 1'
_symmetry_space_group_name_H-M 'P -1'
_cell_angle_alpha 85.5
_cell_angle_beta 85.6
_cell_angle_gamma 92.1
_cell_formula_units_Z 1
_cell_length_a 10.832
_cell_length_b 10.528
_cell_length_c 3.954
_cell_volume 447.783
_citation_journal_id_ASTM ZNBAD2
_cod_data_source_file Thiele_ZNBAD2_1978_693.cif
_cod_data_source_block C8Hg3K2N8O8
_cod_original_cell_volume 447.7835
_cod_database_code 7221386

loop_
_symmetry_equiv_pos_as_xyz
x,y,z
-x,-y,-z

loop_
_atom_site_label
_atom_site_type_symbol
_atom_site_fract_x
_atom_site_fract_y
_atom_site_fract_z
_atom_site_occupancy
_atom_site_U_iso_or_equiv
O4 O-2 0.93 0.358 0.289 1 0.0
C2 C+4 0.522 0.36 0.299 1 0.0
Hg2 Hg+2 0.3932 0.1156 0.2748 1 0.0
N2 N-3 0.43 0.308 0.226 1 0.0
C4 C+4 0.951 0.248 0.288 1 0.0
Hg1 Hg+2 0 0 0 1 0.0
C3 C+4 0.801 0.768 0.194 1 0.0
O3 O-2 0.836 0.664 0.238 1 0.0
O1 O-2 0.251 0.772 0.156 1 0.0
N4 N-3 0.969 0.14 0.317 1 0.0
K1 K+1 0.2078 0.5095 0.212 1 0.0
N3 N-3 0.762 0.876 0.194 1 0.0
N1 N-3 0.403 0.924 0.29 1 0.0
O2 O-2 0.61 0.41 0.37 1 0.0
C1 C+4 0.317 0.845 0.214 1 0.0
